data_1571836
loop_
_publ_author_name
'Carroll, Robert C.'
'Coles, Simon J.'

_publ_section_title
;
 Statistical optimization of guest uptake in crystalline sponges: grading
 structural outcomes.
;
_journal_coeditor_code LT5068
_journal_issue 4
_journal_name_full IUCrJ
_journal_paper_doi 10.1107/S2052252524004871
_journal_volume 11
_journal_year 2024
_chemical_formula_moiety 'C36 H24 I6 N12 Zn3'
_chemical_formula_sum 'C36 H24 I6 N12 Zn3'
_chemical_formula_weight 1582.18
_chemical_name_systematic catena-[bis(mu-2,4,6-tri(pyridin-4-yl)-1,3,5-triazine)-hexaiodo-tri-zinc
_space_group_crystal_system monoclinic
_space_group_IT_number 15
_space_group_name_Hall '-C 2yc'
_space_group_name_H-M_alt 'C 1 2/c 1'
_atom_sites_solution_hydrogens geom
_atom_sites_solution_primary dual
_audit_creation_date 2024-01-30
_audit_creation_method
;
Olex2 1.5-alpha
(compiled 2023.11.24 svn.r209d9fb2 for OlexSys, GUI svn.r6869)
;
_cell_angle_alpha 90
_cell_angle_beta 101.346(5)
_cell_angle_gamma 90
_cell_formula_units_Z 8
_cell_length_a 34.5442(16)
_cell_length_b 15.0184(3)
_cell_length_c 30.549(2)
_cell_measurement_reflns_used 7365
_cell_measurement_temperature 100.00(10)
_cell_measurement_theta_max 69.4400
_cell_measurement_theta_min 2.6440
_cell_volume 15539.0(13)
_computing_cell_refinement 'CrysAlisPro 1.171.42.72a (Rigaku OD, 2022)'
_computing_data_collection 'CrysAlisPro 1.171.42.72a (Rigaku OD, 2022)'
_computing_data_reduction 'CrysAlisPro 1.171.42.72a (Rigaku OD, 2022)'
_computing_molecular_graphics 'Olex2 1.5-alpha (Dolomanov et al., 2009)'
_computing_publication_material 'Olex2 1.5-alpha (Dolomanov et al., 2009)'
_computing_structure_refinement 'SHELXL 2016/6 (Sheldrick, 2015)'
_computing_structure_solution 'SHELXT 2014/5 (Sheldrick, 2014)'
_diffrn_ambient_environment N~2~
_diffrn_ambient_temperature 100.00(10)
_diffrn_detector 'hybrid pixel array detector'
_diffrn_detector_area_resol_mean 10
_diffrn_detector_dtime 0.000
_diffrn_detector_type 'Rigaku, HyPix Arc-100'
_diffrn_measured_fraction_theta_full 0.995
_diffrn_measured_fraction_theta_max 0.994
_diffrn_measurement_details
;
List of Runs (angles in degrees, time in seconds):

  # Type    Start    End  Width  t~exp~   \w     \q     \k     \f   Frames
--------------------------------------------------------------------------
  1  \w   -158.00 -85.80   0.38    5.00    -- -103.00  -9.00  80.00  190
  2  \w    -61.00 -30.98   0.38    5.00    -- -103.00  61.00 120.00   79
  3  \w   -111.00 -35.00   0.38    5.00    -- -103.00 125.00  90.00  200
  4  \w    -77.00 -50.40   0.38    5.00    -- -103.00 125.00 -90.00   70
  5  \w   -111.00 -79.08   0.38    5.00    -- -103.00 125.00 -90.00   84
  6  \w   -171.00 -98.80   0.38    5.00    -- -103.00 -94.00-150.00  190
  7  \w    -56.00 -32.06   0.38    5.00    -- -103.00  61.00-120.00   63
  8  \w   -145.00-118.78   0.38    5.00    -- -103.00 -30.00 150.00   69
  9  \w    -64.00 -39.30   0.38    5.00    -- -103.00  61.00  90.00   65
 10  \w   -146.00 -94.70   0.38    5.00    -- -103.00 -30.00   0.00  135
 11  \w     86.00 151.74   0.38    5.00    --  101.75   9.00-104.00  173
 12  \w     43.00 104.56   0.38    5.00    --  101.75 -77.00-180.00  162
 13  \w     31.00  71.66   0.38    5.00    --  101.75 -61.00-150.00  107
 14  \w     30.00  95.74   0.38    5.00    --  101.75 -94.00-180.00  173
 15  \w     38.00  66.12   0.38    5.00    --  101.75 -61.00 -90.00   74
 16  \w     35.00  70.72   0.38    5.00    --  101.75 -61.00-120.00   94
 17  \w     62.00  98.86   0.38    5.00    --  101.75 -94.00  30.00   97
 18  \w   -119.00 -28.94   0.38    1.50    --  -46.26  -9.00  80.00  237
 19  \w    -10.00  16.22   0.38    1.50    --  -46.26   9.00-104.00   69
 20  \w    -25.00   0.08   0.38    1.50    --   46.26  -9.00  80.00   66
 21  \w     28.00 117.30   0.38    1.50    --   46.26   9.00-104.00  235
 22  \w    -16.00  10.22   0.38    1.50    --  -46.26  19.00  30.00   69
 23  \w    -23.00  16.14   0.38    1.50    --  -46.26  19.00  60.00  103
 24  \w     28.00  89.94   0.38    1.50    --   46.26-125.00 -60.00  163
;
_diffrn_measurement_device 'four-circle diffractometer'
_diffrn_measurement_device_details 'Rigaku, UG2 \k goniometer'
_diffrn_measurement_device_type
; Rigaku 007HF diffractometer equipped with Arc)Sec VHF Varimax confocal
 mirrors and a UG2 goniometer and HyPix Arc-100 detector
;
_diffrn_measurement_method 'profile data from \w-scans'
_diffrn_measurement_specimen_support 'MiTeGen loops'
_diffrn_orient_matrix_type 'CrysAlisPro convention (1999,Acta A55,543-557)'
_diffrn_orient_matrix_UB_11 0.0353468000
_diffrn_orient_matrix_UB_12 0.0117361000
_diffrn_orient_matrix_UB_13 0.0390944000
_diffrn_orient_matrix_UB_21 0.0284462000
_diffrn_orient_matrix_UB_22 -0.0025836000
_diffrn_orient_matrix_UB_23 -0.0329969000
_diffrn_orient_matrix_UB_31 -0.0033705000
_diffrn_orient_matrix_UB_32 0.1018398000
_diffrn_orient_matrix_UB_33 -0.0053649000
_diffrn_radiation_collimation 0.3
_diffrn_radiation_monochromator 'Arc)Sec VHF Varimax focusing mirrors'
_diffrn_radiation_probe x-ray
_diffrn_radiation_type 'Cu K\a'
_diffrn_radiation_wavelength 1.54184
_diffrn_reflns_av_R_equivalents 0.0488
_diffrn_reflns_av_unetI/netI 0.0344
_diffrn_reflns_Laue_measured_fraction_full 0.995
_diffrn_reflns_Laue_measured_fraction_max 0.994
_diffrn_reflns_limit_h_max 41
_diffrn_reflns_limit_h_min -41
_diffrn_reflns_limit_k_max 17
_diffrn_reflns_limit_k_min -11
_diffrn_reflns_limit_l_max 36
_diffrn_reflns_limit_l_min -36
_diffrn_reflns_number 51976
_diffrn_reflns_point_group_measured_fraction_full 0.995
_diffrn_reflns_point_group_measured_fraction_max 0.994
_diffrn_reflns_theta_full 67.684
_diffrn_reflns_theta_max 68.247
_diffrn_reflns_theta_min 2.609
_diffrn_source 'Rotating anode'
_diffrn_source_current 30.0
_diffrn_source_power 1.2
_diffrn_source_target Cu
_diffrn_source_type 'Rigaku 007 HF'
_diffrn_source_voltage 40.0
_exptl_absorpt_coefficient_mu 19.996
_exptl_absorpt_correction_T_max 0.397
_exptl_absorpt_correction_T_min 0.157
_exptl_absorpt_correction_type analytical
_exptl_absorpt_process_details
;
CrysAlisPro 1.171.42.72a (Rigaku Oxford Diffraction, 2022)
Analytical numeric absorption correction using a multifaceted crystal
model based on expressions derived by R.C. Clark & J.S. Reid.
(Clark, R. C. & Reid, J. S. (1995). Acta Cryst. A51, 887-897)
Empirical absorption correction using spherical harmonics,
implemented in SCALE3 ABSPACK scaling algorithm.
;
_exptl_crystal_colour colourless
_exptl_crystal_colour_primary colourless
_exptl_crystal_density_diffrn 1.353
_exptl_crystal_description block
_exptl_crystal_F_000 5856
_exptl_crystal_size_max 0.16
_exptl_crystal_size_mid 0.11
_exptl_crystal_size_min 0.07
_refine_diff_density_max 1.138
_refine_diff_density_min -1.129
_refine_diff_density_rms 0.139
_refine_ls_extinction_method none
_refine_ls_goodness_of_fit_ref 1.111
_refine_ls_hydrogen_treatment constr
_refine_ls_matrix_type full
_refine_ls_number_parameters 631
_refine_ls_number_reflns 14144
_refine_ls_number_restraints 18
_refine_ls_restrained_S_all 1.116
_refine_ls_R_factor_all 0.1127
_refine_ls_R_factor_gt 0.0920
_refine_ls_shift/su_max 0.000
_refine_ls_shift/su_mean 0.000
_refine_ls_structure_factor_coef Fsqd
_refine_ls_weighting_details 'w=1/[\s^2^(Fo^2^)+(0.1706P)^2^+47.6676P] where P=(Fo^2^+2Fc^2^)/3'
_refine_ls_weighting_scheme calc
_refine_ls_wR_factor_gt 0.2865
_refine_ls_wR_factor_ref 0.3057
_reflns_Friedel_coverage 0.000
_reflns_number_gt 9183
_reflns_number_total 14144
_reflns_threshold_expression 'I > 2\s(I)'
_cod_data_source_file lt5068.cif
_cod_data_source_block 4_10_96c
_cod_database_code 1571836
_shelx_shelxl_version_number 2016/6
_chemical_oxdiff_formula '(Zn3 I6 N12 H24 C36) (C15 H16 O3)2 (C6 H12)2'
_chemical_oxdiff_usercomment 9300-90
_shelx_space_group_comment
;
The symmetry employed for this shelxl refinement is uniquely defined
by the following loop, which should always be used as a source of
symmetry information in preference to the above space-group names.
They are only intended as comments.
;
_shelx_estimated_absorpt_t_max 0.335
_shelx_estimated_absorpt_t_min 0.142
_olex2_refinement_description
;
1. Fixed Uiso
 At 1.2 times of:
  All C(H) groups
2. Restrained distances
 I404-Zn42 \\sim I304-Zn32
 with sigma of 0.02
 I403-Zn42 \\sim I303-Zn32
 with sigma of 0.02
 I404-I403 \\sim I304-I303
 with sigma of 0.04
 I405-Zn43 \\sim I305-Zn33
 with sigma of 0.02
 I406-Zn43 \\sim I306-Zn33
 with sigma of 0.02
 Zn43-N306 \\sim Zn33-N306
 with sigma of 0.02
 Zn43-N00W \\sim Zn33-N00W
 with sigma of 0.02
 I405-I406 \\sim I305-I306
 with sigma of 0.04
 I405-N306 \\sim I305-N306
 with sigma of 0.04
 I405-N00W \\sim I305-N00W
 with sigma of 0.04
 I406-N306 \\sim I306-N306
 with sigma of 0.04
 I406-N00W \\sim I306-N00W
 with sigma of 0.04
 I302-Zn31 \\sim I402-Zn41
 with sigma of 0.02
 I301-Zn31 \\sim I401-Zn41
 with sigma of 0.02
 Zn31-N301 \\sim Zn41-N301
 with sigma of 0.02
 I302-I301 \\sim I402-I401
 with sigma of 0.04
 I302-N301 \\sim I402-N301
 with sigma of 0.04
 I301-N301 \\sim I401-N301
 with sigma of 0.04
3. Others
 Fixed Sof: I302(0.52174) I301(0.52174) I404(0.25489) I403(0.25489)
 I405(0.40494) I406(0.40494) Zn31(0.52174) Zn42(0.25489) Zn43(0.40494)
 I304(0.7451) Zn32(0.7451) I303(0.7451) I305(0.55389) Zn33(0.55389)
 I306(0.55389) I505(0.04117) I506(0.04117) Zn53(0.04117) Zn41(0.28579)
 I402(0.28579) I401(0.28579) I501(0.19247) I502(0.19247) Zn51(0.19247)
 Fixed Uiso: I505(0.08) I506(0.08) Zn53(0.08)
4.a Aromatic/amide H refined with riding coordinates:
 C302(H302), C301(H301), C311(H311), C336(H336), C310(H310), C330(H330),
 C333(H333), C335(H335), C331(H331), C332(H332), C319(H319), C329(H329),
 C323(H323), C322(H322), C320(H320), C328(H328), C305(H305), C317(H317),
 C304(H304), C313(H313), C315(H315), C312(H312), C314(H314), C318(H318)
;
_smtbx_masks_void_probe_radius 1.2
_smtbx_masks_void_truncation_radius 1.2
_olex2_date_sample_data_collection 2023-03-04
_olex2_date_sample_submission 2023-03-04
_olex2_submission_original_sample_id 4_10_96c
_olex2_submission_special_instructions 'No special instructions were received'
_oxdiff_exptl_absorpt_empirical_details
;
Empirical correction (ABSPACK) includes:
- Absorption correction using spherical harmonics
- Frame scaling
- Detector area scaling
- B-factor correction
;
_oxdiff_exptl_absorpt_empirical_full_max 3.188
_oxdiff_exptl_absorpt_empirical_full_min 0.355

loop_
_space_group_symop_operation_xyz
'x, y, z'
'-x, y, -z+1/2'
'x+1/2, y+1/2, z'
'-x+1/2, y+1/2, -z+1/2'
'-x, -y, -z'
'x, -y, z-1/2'
'-x+1/2, -y+1/2, -z'
'x+1/2, -y+1/2, z-1/2'

loop_
_atom_site_label
_atom_site_type_symbol
_atom_site_fract_x
_atom_site_fract_y
_atom_site_fract_z
_atom_site_U_iso_or_equiv
_atom_site_adp_type
_atom_site_occupancy
_atom_site_site_symmetry_order
_atom_site_calc_flag
_atom_site_refinement_flags_posn
_atom_site_refinement_flags_adp
_atom_site_refinement_flags_occupancy
_atom_site_disorder_assembly
_atom_site_disorder_group
I302 I 0.52284(10) -0.1481(2) 0.63160(15) 0.1258(16) Uani 0.5217 1 d D . P A 1
I301 I 0.61536(12) -0.2394(3) 0.55546(13) 0.0929(8) Uani 0.5217 1 d D . P A 1
I404 I 0.3905(3) 0.7424(5) 0.3997(4) 0.191(4) Uani 0.2549 1 d D . P B 1
I403 I 0.3515(2) 0.5843(6) 0.5079(4) 0.226(6) Uani 0.2549 1 d D . P B 1
I405 I 0.73113(12) 0.2655(2) 0.29072(13) 0.1128(10) Uani 0.4049 1 d D . P C 1
I406 I 0.62542(12) 0.34257(15) 0.19354(10) 0.1119(10) Uani 0.4049 1 d D . P C 1
Zn31 Zn 0.5793(2) -0.1218(4) 0.59366(15) 0.080(2) Uani 0.5217 1 d D . P A 1
Zn42 Zn 0.3728(4) 0.5990(7) 0.4344(6) 0.193(9) Uani 0.2549 1 d D . P B 1
Zn43 Zn 0.67049(19) 0.3599(4) 0.2689(2) 0.0868(15) Uani 0.4049 1 d D . P C 1
N303 N 0.5209(3) 0.2715(5) 0.4731(3) 0.091(3) Uani 1 1 d . . . . .
N302 N 0.5735(3) 0.2245(5) 0.4391(3) 0.088(2) Uani 1 1 d . . . . .
N308 N 0.6806(2) 0.8180(5) 0.2507(3) 0.095(3) Uani 1 1 d . . . . .
N301 N 0.5643(3) -0.0179(6) 0.5477(4) 0.095(3) Uani 1 1 d D . . . .
N310 N 0.6208(3) 1.0495(5) 0.1404(3) 0.103(3) Uani 1 1 d . . . . .
N309 N 0.7187(3) 0.9471(5) 0.2743(3) 0.100(3) Uani 1 1 d . . . . .
N307 N 0.7339(3) 0.8114(5) 0.3120(3) 0.098(3) Uani 1 1 d . . . . .
N304 N 0.5382(3) 0.3568(5) 0.4147(3) 0.089(2) Uani 1 1 d . . . . .
N311 N 0.8297(3) 1.0296(5) 0.3983(4) 0.114(4) Uani 1 1 d . . . . .
C309 C 0.4840(3) 0.4003(5) 0.4471(4) 0.086(3) Uani 1 1 d . . . . .
N306 N 0.6878(4) 0.4965(6) 0.2782(5) 0.130(4) Uani 1 1 d D . . . .
C303 C 0.5520(4) 0.1283(7) 0.4943(4) 0.089(3) Uani 1 1 d . . . . .
C308 C 0.5664(3) 0.2976(6) 0.4135(4) 0.085(3) Uani 1 1 d . . . . .
C326 C 0.7405(3) 0.8962(6) 0.3069(4) 0.087(3) Uani 1 1 d . . . . .
C334 C 0.7701(3) 0.9408(6) 0.3391(4) 0.093(3) Uani 1 1 d . . . . .
C324 C 0.7057(3) 0.7743(5) 0.2823(4) 0.098(4) Uani 1 1 d . . . . .
C327 C 0.6652(3) 0.9582(6) 0.2107(4) 0.086(3) Uani 1 1 d . . . . .
C307 C 0.5169(3) 0.3415(6) 0.4447(4) 0.087(3) Uani 1 1 d . . . . .
C325 C 0.6913(3) 0.9057(5) 0.2462(4) 0.097(4) Uani 1 1 d . . . . .
C302 C 0.5283(3) 0.1124(6) 0.5235(4) 0.084(3) Uani 1 1 d . . . . .
H302 H 0.507892 0.153136 0.526263 0.101 Uiso 1 1 calc R U . . .
C301 C 0.5339(3) 0.0367(8) 0.5495(4) 0.093(3) Uani 1 1 d . . . . .
H301 H 0.516150 0.023121 0.568721 0.111 Uiso 1 1 calc R U . . .
N00W N 0.6434(4) 0.3411(6) 0.3211(5) 0.124(4) Uani 1 1 d D . . . .
C321 C 0.6971(3) 0.6772(6) 0.2831(4) 0.101(4) Uani 1 1 d . . . . .
C306 C 0.5487(4) 0.2131(6) 0.4674(5) 0.098(4) Uani 1 1 d . . . . .
C316 C 0.5927(3) 0.3096(7) 0.3801(4) 0.095(3) Uani 1 1 d . . . . .
C311 C 0.4347(3) 0.4640(8) 0.4825(5) 0.099(3) Uani 1 1 d . . . . .
H311 H 0.424682 0.469435 0.509148 0.118 Uiso 1 1 calc R U . . .
C336 C 0.8076(4) 1.0712(7) 0.3637(5) 0.119(5) Uani 1 1 d . . . . .
H336 H 0.813177 1.132067 0.359168 0.143 Uiso 1 1 calc R U . . .
C310 C 0.4654(4) 0.4040(8) 0.4816(5) 0.106(4) Uani 1 1 d . . . . .
H310 H 0.473364 0.364770 0.506132 0.127 Uiso 1 1 calc R U . . .
C330 C 0.6490(4) 1.0880(6) 0.1691(4) 0.104(4) Uani 1 1 d . . . . .
H330 H 0.653370 1.149644 0.165036 0.125 Uiso 1 1 calc R U . . .
C333 C 0.7947(4) 0.8980(6) 0.3741(5) 0.126(6) Uani 1 1 d . . . . .
H333 H 0.792509 0.835392 0.377480 0.151 Uiso 1 1 calc R U . . .
C335 C 0.7780(4) 1.0329(6) 0.3350(5) 0.120(5) Uani 1 1 d . . . . .
H335 H 0.762402 1.067202 0.311895 0.144 Uiso 1 1 calc R U . . .
C331 C 0.6726(3) 1.0465(6) 0.2042(4) 0.104(4) Uani 1 1 d . . . . .
H331 H 0.693200 1.077478 0.223347 0.125 Uiso 1 1 calc R U . . .
C332 C 0.8224(4) 0.9450(8) 0.4043(5) 0.124(5) Uani 1 1 d . . . . .
H332 H 0.836554 0.915325 0.429980 0.149 Uiso 1 1 calc R U . . .
C319 C 0.6637(5) 0.5461(9) 0.2519(8) 0.152(7) Uani 1 1 d . . . . .
H319 H 0.642966 0.519317 0.231081 0.182 Uiso 1 1 calc R U . . .
C329 C 0.6144(5) 0.9657(8) 0.1466(6) 0.169(9) Uani 1 1 d . . . . .
H329 H 0.593063 0.937491 0.127142 0.203 Uiso 1 1 calc R U . . .
C323 C 0.7167(4) 0.5293(8) 0.3092(7) 0.132(5) Uani 1 1 d . . . . .
H323 H 0.732231 0.490850 0.330352 0.158 Uiso 1 1 calc R U . . .
C322 C 0.7239(4) 0.6207(6) 0.3105(6) 0.128(6) Uani 1 1 d . . . . .
H322 H 0.746650 0.644358 0.329598 0.154 Uiso 1 1 calc R U . . .
C320 C 0.6671(4) 0.6371(8) 0.2530(5) 0.118(4) Uani 1 1 d . . . . .
H320 H 0.648732 0.672543 0.233083 0.142 Uiso 1 1 calc R U . . .
C328 C 0.6371(5) 0.9153(8) 0.1800(5) 0.148(7) Uani 1 1 d . . . . .
H328 H 0.633385 0.852768 0.181580 0.178 Uiso 1 1 calc R U . . .
C305 C 0.5870(4) -0.0049(8) 0.5211(6) 0.121(5) Uani 1 1 d . . . . .
H305 H 0.606989 -0.047265 0.519011 0.146 Uiso 1 1 calc R U . . .
C317 C 0.5829(5) 0.3755(12) 0.3494(7) 0.145(6) Uani 1 1 d . . . . .
H317 H 0.560749 0.413575 0.348284 0.173 Uiso 1 1 calc R U . . .
C304 C 0.5830(4) 0.0777(9) 0.4924(6) 0.125(5) Uani 1 1 d . . . . .
H304 H 0.601497 0.092337 0.474267 0.149 Uiso 1 1 calc R U . . .
C313 C 0.4691(7) 0.4511(14) 0.4101(7) 0.179(9) Uani 1 1 d . . . . .
H313 H 0.480184 0.450292 0.383990 0.215 Uiso 1 1 calc R U . . .
C315 C 0.6311(5) 0.2673(10) 0.3878(7) 0.135(6) Uani 1 1 d . . . . .
H315 H 0.641387 0.231446 0.412991 0.161 Uiso 1 1 calc R U . . .
C312 C 0.4346(7) 0.5067(14) 0.4135(7) 0.175(9) Uani 1 1 d . . . . .
H312 H 0.422947 0.540749 0.388152 0.210 Uiso 1 1 calc R U . . .
C314 C 0.6506(6) 0.2854(15) 0.3540(6) 0.152(7) Uani 1 1 d . . . . .
H314 H 0.673690 0.250741 0.354891 0.182 Uiso 1 1 calc R U . . .
I304 I 0.38560(8) 0.73926(13) 0.41475(13) 0.215(2) Uani 0.7451 1 d D . P B 2
Zn32 Zn 0.37086(10) 0.5934(2) 0.44663(13) 0.1331(18) Uani 0.7451 1 d D . P B 2
I303 I 0.34732(8) 0.5757(3) 0.52023(10) 0.215(2) Uani 0.7451 1 d D . P B 2
N305 N 0.4194(4) 0.5124(7) 0.4484(5) 0.120(4) Uani 1 1 d . . . . .
I305 I 0.74880(12) 0.28024(18) 0.3164(2) 0.210(2) Uani 0.5539 1 d D . P C 2
Zn33 Zn 0.6848(2) 0.3553(3) 0.2841(3) 0.184(4) Uani 0.5539 1 d D . P C 2
I306 I 0.6469(2) 0.3147(3) 0.2073(2) 0.274(3) Uani 0.5539 1 d D . P C 2
I505 I 0.7598(6) 0.2988(14) 0.3530(6) 0.080 Uiso 0.0412 1 d . U P C 3
I506 I 0.6466(5) 0.2869(12) 0.2392(6) 0.080 Uiso 0.0412 1 d . U P C 3
Zn53 Zn 0.6844(13) 0.352(3) 0.3112(13) 0.080 Uiso 0.0412 1 d . U P C 3
C318 C 0.6096(5) 0.3814(12) 0.3190(7) 0.139(6) Uani 1 1 d . . . . .
H318 H 0.601684 0.419738 0.294109 0.167 Uiso 1 1 calc R U . . .
Zn41 Zn 0.5823(3) -0.1207(5) 0.5932(4) 0.124(7) Uani 0.2858 1 d D . P A 2
I402 I 0.5269(2) -0.1579(4) 0.6301(2) 0.201(5) Uani 0.2858 1 d D . P A 2
I401 I 0.6250(4) -0.2281(6) 0.5585(4) 0.173(6) Uani 0.2858 1 d D . P A 2
I501 I 0.6180(9) -0.2299(12) 0.5720(8) 0.266(13) Uani 0.1925 1 d . . P A 3
I502 I 0.5201(4) -0.1444(5) 0.63446(12) 0.113(4) Uani 0.1925 1 d . . P A 3
Zn51 Zn 0.5827(7) -0.1190(10) 0.5964(8) 0.226(17) Uani 0.1925 1 d . . P A 3

loop_
_atom_site_aniso_label
_atom_site_aniso_U_11
_atom_site_aniso_U_22
_atom_site_aniso_U_33
_atom_site_aniso_U_23
_atom_site_aniso_U_13
_atom_site_aniso_U_12
I302 0.0989(17) 0.0793(19) 0.203(4) -0.0098(16) 0.0383(18) -0.0293(12)
I301 0.1063(14) 0.0435(11) 0.1150(18) -0.0098(10) -0.0119(15) 0.0064(8)
I404 0.194(7) 0.050(3) 0.339(12) 0.019(4) 0.072(7) -0.028(3)
I403 0.111(4) 0.141(5) 0.457(17) -0.056(7) 0.128(8) -0.014(4)
I405 0.134(3) 0.0424(10) 0.158(2) 0.0159(10) 0.0193(16) 0.0180(12)
I406 0.177(3) 0.0420(9) 0.1023(13) -0.0083(8) -0.0076(15) -0.0129(10)
Zn31 0.096(4) 0.053(3) 0.0680(19) 0.0088(19) -0.043(3) -0.012(2)
Zn42 0.107(8) 0.052(5) 0.44(3) -0.017(8) 0.114(12) 0.011(4)
Zn43 0.111(3) 0.037(2) 0.106(3) 0.0057(18) 0.006(2) -0.0095(19)
N303 0.090(5) 0.051(4) 0.110(6) 0.005(4) -0.035(4) 0.008(4)
N302 0.084(5) 0.062(5) 0.103(6) 0.013(4) -0.022(5) -0.001(4)
N308 0.083(5) 0.035(3) 0.144(7) -0.010(4) -0.032(5) 0.011(3)
N301 0.072(5) 0.081(6) 0.124(7) 0.017(5) -0.004(5) 0.004(4)
N310 0.106(6) 0.046(4) 0.127(7) -0.011(4) -0.045(5) 0.019(4)
N309 0.098(6) 0.033(3) 0.142(8) -0.002(4) -0.043(5) 0.015(3)
N307 0.109(6) 0.044(4) 0.122(7) 0.005(4) -0.026(5) 0.023(4)
N304 0.092(6) 0.055(4) 0.104(6) 0.007(4) -0.018(5) -0.003(4)
N311 0.107(6) 0.048(4) 0.148(8) -0.027(5) -0.066(6) 0.020(4)
C309 0.095(7) 0.032(4) 0.114(8) -0.001(4) -0.021(6) -0.004(4)
N306 0.147(10) 0.039(5) 0.203(13) -0.005(6) 0.029(9) -0.030(6)
C303 0.101(7) 0.061(5) 0.085(6) -0.002(5) -0.032(6) 0.019(5)
C308 0.083(6) 0.042(4) 0.115(8) 0.005(4) -0.019(5) -0.012(4)
C326 0.092(6) 0.039(4) 0.108(7) -0.007(4) -0.029(5) 0.023(4)
C334 0.081(6) 0.049(5) 0.132(9) 0.000(5) -0.021(6) 0.019(4)
C324 0.101(7) 0.028(4) 0.143(9) -0.006(5) -0.029(6) 0.011(4)
C327 0.085(6) 0.042(4) 0.109(7) -0.009(4) -0.034(5) 0.017(4)
C307 0.087(6) 0.045(5) 0.110(8) 0.002(5) -0.028(6) 0.007(4)
C325 0.102(7) 0.029(4) 0.136(9) -0.005(4) -0.031(6) 0.014(4)
C302 0.075(6) 0.050(5) 0.113(8) -0.006(5) -0.017(6) 0.001(4)
C301 0.087(6) 0.085(7) 0.086(6) 0.009(5) -0.030(5) -0.005(5)
N00W 0.162(11) 0.042(4) 0.181(12) 0.007(6) 0.065(9) -0.002(5)
C321 0.104(7) 0.032(4) 0.144(9) 0.004(5) -0.029(7) 0.005(4)
C306 0.097(8) 0.045(5) 0.130(9) 0.001(5) -0.031(7) -0.004(5)
C316 0.094(7) 0.066(6) 0.112(8) 0.001(6) -0.012(6) -0.007(5)
C311 0.080(6) 0.081(7) 0.121(9) 0.010(6) -0.015(6) 0.005(5)
C336 0.108(8) 0.043(5) 0.176(12) -0.007(6) -0.049(8) 0.004(5)
C310 0.091(7) 0.075(7) 0.126(10) 0.007(6) -0.038(7) 0.026(5)
C330 0.114(8) 0.046(5) 0.125(9) -0.002(5) -0.044(7) 0.008(5)
C333 0.139(9) 0.030(4) 0.161(11) -0.014(5) -0.084(8) 0.015(5)
C335 0.121(9) 0.030(4) 0.170(11) -0.009(5) -0.064(8) 0.008(4)
C331 0.104(7) 0.043(4) 0.133(9) -0.003(5) -0.055(7) 0.007(4)
C332 0.137(10) 0.065(6) 0.134(10) -0.009(6) -0.063(8) 0.023(6)
C319 0.135(12) 0.048(6) 0.25(2) -0.003(9) -0.007(12) 0.003(7)
C329 0.181(14) 0.060(7) 0.198(15) 0.007(8) -0.133(13) -0.008(7)
C323 0.108(10) 0.061(7) 0.222(17) 0.009(9) 0.024(10) 0.035(7)
C322 0.122(9) 0.031(4) 0.199(14) 0.022(6) -0.048(9) 0.007(5)
C320 0.113(9) 0.062(6) 0.161(12) -0.002(7) -0.017(8) 0.003(6)
C328 0.174(13) 0.052(6) 0.164(12) 0.005(7) -0.099(11) -0.008(7)
C305 0.090(8) 0.073(7) 0.200(15) 0.025(8) 0.027(9) 0.029(6)
C317 0.105(10) 0.119(12) 0.211(18) 0.029(12) 0.033(11) 0.004(9)
C304 0.112(9) 0.094(9) 0.168(13) 0.042(9) 0.030(9) 0.030(7)
C313 0.207(19) 0.154(16) 0.184(17) 0.092(14) 0.057(15) 0.114(15)
C315 0.122(11) 0.100(10) 0.189(17) 0.021(10) 0.047(12) 0.026(8)
C312 0.193(19) 0.165(18) 0.149(15) 0.039(13) -0.007(13) 0.120(16)
C314 0.150(15) 0.175(19) 0.132(13) 0.034(13) 0.030(12) 0.034(13)
I304 0.191(2) 0.0490(9) 0.316(3) -0.0193(12) -0.164(3) 0.0030(10)
Zn32 0.108(2) 0.0679(18) 0.177(3) -0.0474(16) -0.087(2) 0.0308(15)
I303 0.1244(17) 0.297(4) 0.1893(19) -0.153(2) -0.0518(15) 0.0583(18)
N305 0.112(8) 0.068(6) 0.154(10) -0.001(6) -0.041(7) 0.020(5)
I305 0.189(4) 0.0581(15) 0.427(7) 0.081(3) 0.167(4) 0.0571(19)
Zn33 0.218(7) 0.0233(15) 0.347(13) -0.009(4) 0.146(8) -0.005(3)
I306 0.389(8) 0.134(3) 0.364(7) -0.118(4) 0.231(6) -0.136(4)
C318 0.111(10) 0.107(11) 0.205(18) 0.036(11) 0.044(11) 0.003(9)
Zn41 0.096(7) 0.036(5) 0.245(15) -0.032(5) 0.047(7) -0.014(4)
I402 0.198(6) 0.098(3) 0.220(7) 0.063(4) -0.171(5) -0.067(3)
I401 0.234(11) 0.045(3) 0.173(6) -0.007(3) -0.121(6) 0.031(5)
I501 0.31(2) 0.091(8) 0.34(2) -0.100(11) -0.078(18) 0.079(10)
I502 0.202(11) 0.097(5) 0.0257(13) -0.007(2) -0.014(3) -0.070(5)
Zn51 0.27(2) 0.038(7) 0.26(2) 0.032(8) -0.226(19) -0.019(8)

loop_
_atom_type_symbol
_atom_type_description
_atom_type_scat_dispersion_real
_atom_type_scat_dispersion_imag
_atom_type_scat_source
C C 0.0181 0.0091 'International Tables Vol C Tables 4.2.6.8 and 6.1.1.4'
H H 0.0000 0.0000 'International Tables Vol C Tables 4.2.6.8 and 6.1.1.4'
I I -0.3257 6.8362 'International Tables Vol C Tables 4.2.6.8 and 6.1.1.4'
N N 0.0311 0.0180 'International Tables Vol C Tables 4.2.6.8 and 6.1.1.4'
Zn Zn -1.5491 0.6778 'International Tables Vol C Tables 4.2.6.8 and 6.1.1.4'

loop_
_exptl_crystal_face_index_h
_exptl_crystal_face_index_k
_exptl_crystal_face_index_l
_exptl_crystal_face_perp_dist
1 0 -1 0.0418
-1 0 1 0.0609
-2 1 2 0.0638
1 2 -2 0.0579
2 -1 -2 0.0787
-1 -2 2 0.0911
1 0 0 0.0590
-1 0 0 0.0514
-2 1 0 0.0623
1 0 -2 0.0382
-1 0 -1 0.0210
1 0 1 0.0441
0 1 0 0.0669
0 -1 0 0.0976
0 0 1 0.0441
2 -1 0 0.0745

loop_
_geom_angle_atom_site_label_1
_geom_angle_atom_site_label_2
_geom_angle_atom_site_label_3
_geom_angle
_geom_angle_site_symmetry_1
_geom_angle_site_symmetry_3
_geom_angle_publ_flag
I302 Zn31 I301 126.6(3) . . ?
N301 Zn31 I302 108.4(4) . . ?
N301 Zn31 I301 106.7(4) . . ?
N301 Zn31 N310 96.7(4) . 6_566 ?
N310 Zn31 I302 104.8(4) 6_566 . ?
N310 Zn31 I301 109.7(4) 6_566 . ?
I403 Zn42 I404 126.1(6) . . ?
N311 Zn42 I404 115.8(8) 3_445 . ?
N311 Zn42 I403 97.6(6) 3_445 . ?
N311 Zn42 N305 105.0(6) 3_445 . ?
N305 Zn42 I404 112.5(7) . . ?
N305 Zn42 I403 96.5(8) . . ?
I405 Zn43 I406 121.2(3) . . ?
N306 Zn43 I405 108.0(5) . . ?
N306 Zn43 I406 109.0(5) . . ?
N00W Zn43 I405 101.8(4) . . ?
N00W Zn43 I406 114.0(6) . . ?
N00W Zn43 N306 100.9(5) . . ?
C306 N303 C307 114.3(12) . . ?
C308 N302 C306 114.4(10) . . ?
C324 N308 C325 113.1(8) . . ?
C301 N301 Zn31 121.4(9) . . ?
C301 N301 Zn41 123.9(9) . . ?
C301 N301 Zn51 122.4(12) . . ?
C305 N301 Zn31 116.5(8) . . ?
C305 N301 C301 121.8(10) . . ?
C305 N301 Zn41 113.9(8) . . ?
C305 N301 Zn51 115.1(12) . . ?
C330 N310 Zn31 122.8(7) . 6_565 ?
C330 N310 Zn41 122.2(7) . 6_565 ?
C329 N310 Zn31 119.0(7) . 6_565 ?
C329 N310 C330 117.2(9) . . ?
C329 N310 Zn41 120.0(7) . 6_565 ?
C325 N309 C326 116.1(8) . . ?
C326 N307 C324 116.9(8) . . ?
C307 N304 C308 114.8(9) . . ?
Zn42 N311 Zn32 11.1(5) 3 3 ?
C336 N311 Zn42 116.6(8) . 3 ?
C336 N311 Zn32 123.7(7) . 3 ?
C332 N311 Zn42 125.4(8) . 3 ?
C332 N311 C336 117.9(9) . . ?
C332 N311 Zn32 118.1(7) . 3 ?
C310 C309 C307 124.5(10) . . ?
C310 C309 C313 117.6(12) . . ?
C313 C309 C307 117.8(14) . . ?
C319 N306 Zn43 110.3(10) . . ?
C319 N306 C323 122.5(11) . . ?
C319 N306 Zn33 126.7(11) . . ?
C319 N306 Zn53 135.3(15) . . ?
C323 N306 Zn43 126.9(10) . . ?
C323 N306 Zn33 110.5(10) . . ?
C323 N306 Zn53 97.3(14) . . ?
C302 C303 C306 121.4(11) . . ?
C304 C303 C302 121.9(11) . . ?
C304 C303 C306 115.9(14) . . ?
N302 C308 C316 115.2(10) . . ?
N304 C308 N302 125.9(12) . . ?
N304 C308 C316 118.9(9) . . ?
N309 C326 C334 117.2(8) . . ?
N307 C326 N309 123.4(9) . . ?
N307 C326 C334 119.3(8) . . ?
C333 C334 C326 123.9(9) . . ?
C333 C334 C335 114.8(9) . . ?
C335 C334 C326 121.1(9) . . ?
N308 C324 C321 112.9(8) . . ?
N307 C324 N308 125.2(8) . . ?
N307 C324 C321 121.8(9) . . ?
C331 C327 C325 120.9(8) . . ?
C328 C327 C325 119.6(9) . . ?
C328 C327 C331 118.8(9) . . ?
N303 C307 C309 115.0(12) . . ?
N304 C307 N303 126.0(10) . . ?
N304 C307 C309 118.9(10) . . ?
N308 C325 C327 116.2(8) . . ?
N309 C325 N308 124.2(9) . . ?
N309 C325 C327 118.9(8) . . ?
C303 C302 H302 120.2 . . ?
C303 C302 C301 119.6(11) . . ?
C301 C302 H302 120.2 . . ?
N301 C301 C302 120.2(12) . . ?
N301 C301 H301 119.9 . . ?
C302 C301 H301 119.9 . . ?
C314 N00W Zn43 131.0(13) . . ?
C314 N00W Zn33 117.3(13) . . ?
C314 N00W Zn53 100(2) . . ?
C314 N00W C318 111.7(15) . . ?
C318 N00W Zn43 116.5(12) . . ?
C318 N00W Zn33 130.9(12) . . ?
C318 N00W Zn53 144(2) . . ?
C322 C321 C324 119.3(9) . . ?
C320 C321 C324 122.9(10) . . ?
C320 C321 C322 117.0(9) . . ?
N303 C306 N302 124.5(10) . . ?
N303 C306 C303 117.5(13) . . ?
N302 C306 C303 118.0(11) . . ?
C317 C316 C308 116.8(12) . . ?
C317 C316 C315 121.9(14) . . ?
C315 C316 C308 119.7(12) . . ?
C310 C311 H311 118.7 . . ?
N305 C311 H311 118.7 . . ?
N305 C311 C310 122.7(15) . . ?
N311 C336 H336 117.8 . . ?
N311 C336 C335 124.3(10) . . ?
C335 C336 H336 117.8 . . ?
C309 C310 C311 121.7(12) . . ?
C309 C310 H310 119.1 . . ?
C311 C310 H310 119.1 . . ?
N310 C330 H330 117.4 . . ?
N310 C330 C331 125.1(9) . . ?
C331 C330 H330 117.4 . . ?
C334 C333 H333 119.5 . . ?
C332 C333 C334 121.1(9) . . ?
C332 C333 H333 119.5 . . ?
C334 C335 H335 120.2 . . ?
C336 C335 C334 119.7(10) . . ?
C336 C335 H335 120.2 . . ?
C327 C331 H331 121.4 . . ?
C330 C331 C327 117.1(9) . . ?
C330 C331 H331 121.4 . . ?
N311 C332 C333 121.8(10) . . ?
N311 C332 H332 119.1 . . ?
C333 C332 H332 119.1 . . ?
N306 C319 H319 119.1 . . ?
N306 C319 C320 121.7(15) . . ?
C320 C319 H319 119.1 . . ?
N310 C329 H329 118.3 . . ?
N310 C329 C328 123.3(10) . . ?
C328 C329 H329 118.3 . . ?
N306 C323 H323 120.3 . . ?
N306 C323 C322 119.4(13) . . ?
C322 C323 H323 120.3 . . ?
C321 C322 H322 120.5 . . ?
C323 C322 C321 118.9(12) . . ?
C323 C322 H322 120.5 . . ?
C321 C320 H320 120.0 . . ?
C319 C320 C321 119.9(13) . . ?
C319 C320 H320 120.0 . . ?
C327 C328 C329 118.0(10) . . ?
C327 C328 H328 121.0 . . ?
C329 C328 H328 121.0 . . ?
N301 C305 H305 119.7 . . ?
N301 C305 C304 120.5(11) . . ?
C304 C305 H305 119.7 . . ?
C316 C317 H317 123.7 . . ?
C316 C317 C318 112.7(15) . . ?
C318 C317 H317 123.7 . . ?
C303 C304 C305 115.4(14) . . ?
C303 C304 H304 122.3 . . ?
C305 C304 H304 122.3 . . ?
C309 C313 H313 122.2 . . ?
C309 C313 C312 115.6(17) . . ?
C312 C313 H313 122.2 . . ?
C316 C315 H315 124.4 . . ?
C314 C315 C316 111.3(16) . . ?
C314 C315 H315 124.4 . . ?
C313 C312 H312 117.7 . . ?
N305 C312 C313 124.5(15) . . ?
N305 C312 H312 117.7 . . ?
N00W C314 C315 132.0(19) . . ?
N00W C314 H314 114.0 . . ?
C315 C314 H314 114.0 . . ?
N311 Zn32 I304 107.0(3) 3_445 . ?
N311 Zn32 I303 106.6(4) 3_445 . ?
I304 Zn32 I303 124.15(19) . . ?
N305 Zn32 N311 100.8(4) . 3_445 ?
N305 Zn32 I304 107.5(5) . . ?
N305 Zn32 I303 108.3(5) . . ?
C311 N305 Zn42 134.9(14) . . ?
C311 N305 Zn32 123.7(13) . . ?
C312 N305 Zn42 107.6(10) . . ?
C312 N305 C311 117.5(13) . . ?
C312 N305 Zn32 118.8(10) . . ?
N306 Zn33 I305 115.3(5) . . ?
N306 Zn33 I306 100.7(5) . . ?
N00W Zn33 N306 101.8(5) . . ?
N00W Zn33 I305 113.8(6) . . ?
N00W Zn33 I306 101.6(5) . . ?
I305 Zn33 I306 120.9(3) . . ?
N306 Zn53 I505 109.4(17) . . ?
N306 Zn53 I506 92.4(14) . . ?
N00W Zn53 N306 108(2) . . ?
N00W Zn53 I505 135(2) . . ?
N00W Zn53 I506 77.8(19) . . ?
I506 Zn53 I505 124.6(18) . . ?
N00W C318 C317 128.5(17) . . ?
N00W C318 H318 115.8 . . ?
C317 C318 H318 115.8 . . ?
N301 Zn41 I402 108.4(5) . . ?
N301 Zn41 I401 108.1(6) . . ?
N310 Zn41 N301 98.6(5) 6_566 . ?
N310 Zn41 I402 104.4(6) 6_566 . ?
N310 Zn41 I401 105.9(6) 6_566 . ?
I402 Zn41 I401 127.6(5) . . ?
N301 Zn51 I501 113.5(14) . . ?
N301 Zn51 I502 104.4(10) . . ?
N310 Zn51 N301 99.5(8) 6_566 . ?
N310 Zn51 I501 106.3(13) 6_566 . ?
N310 Zn51 I502 105.4(12) 6_566 . ?
I501 Zn51 I502 124.6(11) . . ?

loop_
_geom_bond_atom_site_label_1
_geom_bond_atom_site_label_2
_geom_bond_distance
_geom_bond_site_symmetry_2
_geom_bond_publ_flag
I302 Zn31 2.490(7) . ?
I301 Zn31 2.569(7) . ?
I404 Zn42 2.528(12) . ?
I403 Zn42 2.508(15) . ?
I405 Zn43 2.509(7) . ?
I406 Zn43 2.525(6) . ?
Zn31 N301 2.094(10) . ?
Zn31 N310 2.112(10) 6_566 ?
Zn42 N311 1.967(16) 3_445 ?
Zn42 N305 2.049(15) . ?
Zn43 N306 2.141(10) . ?
Zn43 N00W 2.022(14) . ?
N303 C307 1.353(14) . ?
N303 C306 1.338(16) . ?
N302 C308 1.341(13) . ?
N302 C306 1.343(17) . ?
N308 C324 1.337(13) . ?
N308 C325 1.381(12) . ?
N301 C301 1.342(16) . ?
N301 C305 1.252(18) . ?
N301 Zn41 2.089(13) . ?
N301 Zn51 2.132(18) . ?
N310 C330 1.309(13) . ?
N310 C329 1.298(16) . ?
N310 Zn41 2.058(14) 6_565 ?
N309 C326 1.359(12) . ?
N309 C325 1.303(12) . ?
N307 C326 1.308(13) . ?
N307 C324 1.317(13) . ?
N304 C308 1.325(14) . ?
N304 C307 1.305(15) . ?
N311 C336 1.331(15) . ?
N311 C332 1.315(16) . ?
N311 Zn32 2.071(8) 3 ?
C309 C307 1.451(16) . ?
C309 C310 1.338(18) . ?
C309 C313 1.379(18) . ?
N306 C319 1.27(2) . ?
N306 C323 1.33(2) . ?
N306 Zn33 2.133(10) . ?
N306 Zn53 2.41(5) . ?
C303 C302 1.346(17) . ?
C303 C306 1.507(16) . ?
C303 C304 1.324(17) . ?
C308 C316 1.507(18) . ?
C326 C334 1.437(14) . ?
C334 C333 1.387(14) . ?
C334 C335 1.421(14) . ?
C324 C321 1.489(12) . ?
C327 C325 1.493(13) . ?
C327 C331 1.372(14) . ?
C327 C328 1.371(14) . ?
C302 H302 0.9500 . ?
C302 C301 1.378(15) . ?
C301 H301 0.9500 . ?
N00W C314 1.30(2) . ?
N00W Zn33 2.003(14) . ?
N00W Zn53 1.51(4) . ?
N00W C318 1.304(19) . ?
C321 C322 1.407(14) . ?
C321 C320 1.381(17) . ?
C316 C317 1.36(2) . ?
C316 C315 1.446(19) . ?
C311 H311 0.9500 . ?
C311 C310 1.396(17) . ?
C311 N305 1.294(16) . ?
C336 H336 0.9500 . ?
C336 C335 1.340(15) . ?
C310 H310 0.9500 . ?
C330 H330 0.9500 . ?
C330 C331 1.364(14) . ?
C333 H333 0.9500 . ?
C333 C332 1.385(15) . ?
C335 H335 0.9500 . ?
C331 H331 0.9500 . ?
C332 H332 0.9500 . ?
C319 H319 0.9500 . ?
C319 C320 1.372(18) . ?
C329 H329 0.9500 . ?
C329 C328 1.384(16) . ?
C323 H323 0.9500 . ?
C323 C322 1.394(17) . ?
C322 H322 0.9500 . ?
C320 H320 0.9500 . ?
C328 H328 0.9500 . ?
C305 H305 0.9500 . ?
C305 C304 1.509(19) . ?
C317 H317 0.9500 . ?
C317 C318 1.44(2) . ?
C304 H304 0.9500 . ?
C313 H313 0.9500 . ?
C313 C312 1.47(2) . ?
C315 H315 0.9500 . ?
C315 C314 1.36(2) . ?
C312 H312 0.9500 . ?
C312 N305 1.28(2) . ?
C314 H314 0.9500 . ?
I304 Zn32 2.490(5) . ?
Zn32 I303 2.551(6) . ?
Zn32 N305 2.064(12) . ?
I305 Zn33 2.504(8) . ?
Zn33 I306 2.527(10) . ?
I505 Zn53 2.78(5) . ?
I506 Zn53 2.52(5) . ?
C318 H318 0.9500 . ?
Zn41 I402 2.466(11) . ?
Zn41 I401 2.555(12) . ?
I501 Zn51 2.28(3) . ?
I502 Zn51 2.68(3) . ?

loop_
_geom_torsion_atom_site_label_1
_geom_torsion_atom_site_label_2
_geom_torsion_atom_site_label_3
_geom_torsion_atom_site_label_4
_geom_torsion
_geom_torsion_site_symmetry_1
_geom_torsion_site_symmetry_2
_geom_torsion_site_symmetry_3
_geom_torsion_site_symmetry_4
_geom_torsion_publ_flag
Zn31 N301 C301 C302 170.0(7) . . . . ?
Zn31 N301 C305 C304 -169.1(12) . . . . ?
Zn31 N310 C330 C331 169.4(12) 6_565 . . . ?
Zn31 N310 C329 C328 -172.1(18) 6_565 . . . ?
Zn42 N311 C336 C335 177.6(14) 3 . . . ?
Zn42 N311 C332 C333 -171.6(13) 3 . . . ?
Zn43 N306 C319 C320 176.4(16) . . . . ?
Zn43 N306 C323 C322 -179.9(12) . . . . ?
Zn43 N00W C314 C315 -174.6(18) . . . . ?
Zn43 N00W C318 C317 175.5(16) . . . . ?
N302 C308 C316 C317 170.9(13) . . . . ?
N302 C308 C316 C315 -23.4(15) . . . . ?
N308 C324 C321 C322 171.7(14) . . . . ?
N308 C324 C321 C320 2(2) . . . . ?
N301 C305 C304 C303 -7(2) . . . . ?
N310 C330 C331 C327 -2(2) . . . . ?
N310 C329 C328 C327 7(3) . . . . ?
N309 C326 C334 C333 -179.8(14) . . . . ?
N309 C326 C334 C335 -4.4(19) . . . . ?
N307 C326 C334 C333 5(2) . . . . ?
N307 C326 C334 C335 -179.6(13) . . . . ?
N307 C324 C321 C322 -12(2) . . . . ?
N307 C324 C321 C320 178.3(14) . . . . ?
N304 C308 C316 C317 -7.5(16) . . . . ?
N304 C308 C316 C315 158.2(12) . . . . ?
N311 C336 C335 C334 -4(3) . . . . ?
C309 C313 C312 N305 2(4) . . . . ?
N306 C319 C320 C321 0(3) . . . . ?
N306 C323 C322 C321 9(3) . . . . ?
C303 C302 C301 N301 4.3(15) . . . . ?
C308 N302 C306 N303 -4.9(14) . . . . ?
C308 N302 C306 C303 174.2(8) . . . . ?
C308 N304 C307 N303 -1.2(14) . . . . ?
C308 N304 C307 C309 -177.0(8) . . . . ?
C308 C316 C317 C318 -179.7(13) . . . . ?
C308 C316 C315 C314 179.8(14) . . . . ?
C326 N309 C325 N308 8(2) . . . . ?
C326 N309 C325 C327 177.6(11) . . . . ?
C326 N307 C324 N308 -8(2) . . . . ?
C326 N307 C324 C321 176.4(12) . . . . ?
C326 C334 C333 C332 -179.4(15) . . . . ?
C326 C334 C335 C336 -175.4(14) . . . . ?
C334 C333 C332 N311 -8(3) . . . . ?
C324 N308 C325 N309 -11.3(19) . . . . ?
C324 N308 C325 C327 178.4(11) . . . . ?
C324 N307 C326 N309 3.3(19) . . . . ?
C324 N307 C326 C334 178.2(12) . . . . ?
C324 C321 C322 C323 -176.5(15) . . . . ?
C324 C321 C320 C319 171.8(16) . . . . ?
C307 N303 C306 N302 5.6(14) . . . . ?
C307 N303 C306 C303 -173.5(8) . . . . ?
C307 N304 C308 N302 2.1(14) . . . . ?
C307 N304 C308 C316 -179.7(9) . . . . ?
C307 C309 C310 C311 178.0(10) . . . . ?
C307 C309 C313 C312 177.5(17) . . . . ?
C325 N308 C324 N307 12(2) . . . . ?
C325 N308 C324 C321 -172.6(12) . . . . ?
C325 N309 C326 N307 -3.2(19) . . . . ?
C325 N309 C326 C334 -178.2(12) . . . . ?
C325 C327 C331 C330 175.5(13) . . . . ?
C325 C327 C328 C329 -177.8(17) . . . . ?
C302 C303 C306 N303 -1.2(14) . . . . ?
C302 C303 C306 N302 179.6(9) . . . . ?
C302 C303 C304 C305 7(2) . . . . ?
C301 N301 C305 C304 5(2) . . . . ?
C306 N303 C307 N304 -2.4(14) . . . . ?
C306 N303 C307 C309 173.6(8) . . . . ?
C306 N302 C308 N304 0.7(14) . . . . ?
C306 N302 C308 C316 -177.5(8) . . . . ?
C306 C303 C302 C301 -175.9(9) . . . . ?
C306 C303 C304 C305 177.2(12) . . . . ?
C316 C317 C318 N00W -10(3) . . . . ?
C316 C315 C314 N00W 11(3) . . . . ?
C336 N311 C332 C333 5(2) . . . . ?
C310 C309 C307 N303 18.8(14) . . . . ?
C310 C309 C307 N304 -165.0(10) . . . . ?
C310 C309 C313 C312 2(3) . . . . ?
C310 C311 N305 Zn42 174.5(11) . . . . ?
C310 C311 N305 C312 -3(2) . . . . ?
C310 C311 N305 Zn32 174.4(9) . . . . ?
C330 N310 C329 C328 -4(3) . . . . ?
C333 C334 C335 C336 0(2) . . . . ?
C335 C334 C333 C332 5(2) . . . . ?
C331 C327 C325 N308 178.3(12) . . . . ?
C331 C327 C325 N309 7(2) . . . . ?
C331 C327 C328 C329 -7(3) . . . . ?
C332 N311 C336 C335 1(3) . . . . ?
C319 N306 C323 C322 -7(3) . . . . ?
C329 N310 C330 C331 1(2) . . . . ?
C323 N306 C319 C320 2(3) . . . . ?
C322 C321 C320 C319 2(3) . . . . ?
C320 C321 C322 C323 -7(2) . . . . ?
C328 C327 C325 N308 -11(2) . . . . ?
C328 C327 C325 N309 177.8(15) . . . . ?
C328 C327 C331 C330 5(2) . . . . ?
C305 N301 C301 C302 -3.9(18) . . . . ?
C317 C316 C315 C314 -15(2) . . . . ?
C304 C303 C302 C301 -6.5(17) . . . . ?
C304 C303 C306 N303 -171.2(12) . . . . ?
C304 C303 C306 N302 9.6(16) . . . . ?
C313 C309 C307 N303 -156.3(15) . . . . ?
C313 C309 C307 N304 20.0(18) . . . . ?
C313 C309 C310 C311 -7(2) . . . . ?
C313 C312 N305 Zn42 180(2) . . . . ?
C313 C312 N305 C311 -2(3) . . . . ?
C313 C312 N305 Zn32 -179.5(19) . . . . ?
C315 C316 C317 C318 15(2) . . . . ?
C314 N00W Zn53 N306 -153.2(17) . . . . ?
C314 N00W Zn53 I505 -9(4) . . . . ?
C314 N00W Zn53 I506 118.2(14) . . . . ?
C314 N00W C318 C317 5(3) . . . . ?
Zn32 N311 C336 C335 -172.6(13) 3 . . . ?
Zn32 N311 C332 C333 178.6(13) 3 . . . ?
N305 C311 C310 C309 7.8(19) . . . . ?
Zn33 N306 C319 C320 175.6(14) . . . . ?
Zn33 N306 C323 C322 178.9(13) . . . . ?
Zn33 N00W C314 C315 172(2) . . . . ?
Zn33 N00W C318 C317 -172.6(14) . . . . ?
Zn53 N306 C319 C320 152(2) . . . . ?
Zn53 N306 C323 C322 -165.7(17) . . . . ?
Zn53 N00W C314 C315 157(3) . . . . ?
Zn53 N00W C318 C317 -145(3) . . . . ?
C318 N00W C314 C315 -6(3) . . . . ?
C318 N00W Zn53 N306 -2(5) . . . . ?
C318 N00W Zn53 I505 142(3) . . . . ?
C318 N00W Zn53 I506 -90(4) . . . . ?
Zn41 N301 C301 C302 168.2(8) . . . . ?
Zn41 N301 C305 C304 -167.7(13) . . . . ?
Zn41 N310 C330 C331 172.3(12) 6_565 . . . ?
Zn41 N310 C329 C328 -174.8(18) 6_565 . . . ?
Zn51 N301 C301 C302 165.9(9) . . . . ?
Zn51 N301 C305 C304 -165.5(13) . . . . ?

loop_
_exptl_oxdiff_crystal_face_indexfrac_h
_exptl_oxdiff_crystal_face_indexfrac_k
_exptl_oxdiff_crystal_face_indexfrac_l
_exptl_oxdiff_crystal_face_x
_exptl_oxdiff_crystal_face_y
_exptl_oxdiff_crystal_face_z
1.0009 0.0001 -0.9996 -0.0037 0.0615 0.0020
-1.0009 -0.0001 0.9996 0.0037 -0.0615 -0.0020
-2.0043 1.0000 1.9988 0.0190 -0.1256 0.0979
0.9966 2.0003 -1.9998 -0.0195 0.0892 0.2111
2.0043 -1.0000 -1.9988 -0.0190 0.1256 -0.0979
-0.9966 -2.0003 1.9998 0.0195 -0.0892 -0.2111
1.0001 0.0003 0.0001 0.0354 0.0284 -0.0033
-1.0001 -0.0003 -0.0001 -0.0354 -0.0284 0.0033
-2.0027 0.9996 -0.0004 -0.0591 -0.0595 0.1086
1.0017 -0.0001 -1.9992 -0.0428 0.0945 0.0073
-0.9993 -0.0005 -0.9997 -0.0744 0.0046 0.0087
0.9993 0.0005 0.9997 0.0744 -0.0046 -0.0087
-0.0025 1.0002 -0.0003 0.0116 -0.0026 0.1019
0.0025 -1.0002 0.0003 -0.0116 0.0026 -0.1019
-0.0008 0.0002 0.9996 0.0391 -0.0330 -0.0053
2.0027 -0.9996 0.0004 0.0591 0.0595 -0.1086

loop_
_smtbx_masks_void_nr
_smtbx_masks_void_average_x
_smtbx_masks_void_average_y
_smtbx_masks_void_average_z
_smtbx_masks_void_volume
_smtbx_masks_void_count_electrons
_smtbx_masks_void_content
1 -0.069 -0.591 -0.819 3693.2 1158.2 ?
2 -0.213 -0.982 -0.463 3693.2 1158.2 ?
